data_7701403
loop_
_publ_author_name
'Malischewski, Moritz'
'Seppelt, Konrad'

_publ_section_title
;
 Structural Characterization of Potassium Salts of the
 Decamethylmanganocene Anion Cp*2Mn-
;
_journal_name_full 'Dalton Transactions'
_journal_paper_doi 10.1039/C9DT03551F
_journal_year 2019
_chemical_formula_moiety 'C28 H46 K Mn O2'
_chemical_formula_sum 'C28 H46 K Mn O2'
_chemical_formula_weight 508.69
_chemical_name_common Bis(tetrahydrofuran)potassium_bis(pentamethylcyclopentadienylmanganese(I)
_chemical_name_systematic Bis(tetrahydrofuran)potassium_bis(pentamethylcyclopentadienylmanganese(I)
_chemical_properties_physical Air-sensitive,Moisture-sensitive,Oxygen-sensitive
_space_group_crystal_system orthorhombic
_space_group_IT_number 29
_space_group_name_Hall 'P 2c -2ac'
_space_group_name_H-M_alt 'P c a 21'
_symmetry_space_group_name_Hall 'P 2c -2ac'
_symmetry_space_group_name_H-M 'P c a 21'
_atom_sites_solution_hydrogens geom
_audit_creation_method SHELXL-2014/7
_audit_update_record
;
2018-10-22 deposited with the CCDC.    2019-10-22 downloaded from the CCDC.
;
_cell_angle_alpha 90
_cell_angle_beta 90
_cell_angle_gamma 90
_cell_formula_units_Z 8
_cell_length_a 17.051(4)
_cell_length_b 9.380(2)
_cell_length_c 34.534(8)
_cell_measurement_reflns_used 1652
_cell_measurement_temperature 130(2)
_cell_measurement_theta_max 17.8
_cell_measurement_theta_min 2.1
_cell_volume 5523(2)
_computing_cell_refinement 'Bruker SAINT'
_computing_data_collection 'Bruker APEX2'
_computing_data_reduction 'Bruker SAINT'
_computing_molecular_graphics 'Bruker SHELXTL'
_computing_publication_material 'Bruker SHELXTL'
_computing_structure_refinement 'SHELXL-2014/7 (Sheldrick, 2014)'
_computing_structure_solution 'SHELXS-97 (Sheldrick 2008)'
_diffrn_ambient_temperature 130(2)
_diffrn_measured_fraction_theta_full 0.984
_diffrn_measured_fraction_theta_max 0.917
_diffrn_measurement_device_type 'Bruker APEX-II CCD'
_diffrn_measurement_method '\f and \w scans'
_diffrn_radiation_type MoK\a
_diffrn_radiation_wavelength 0.71073
_diffrn_reflns_av_R_equivalents 0.0338
_diffrn_reflns_av_unetI/netI 0.0359
_diffrn_reflns_Laue_measured_fraction_full 0.984
_diffrn_reflns_Laue_measured_fraction_max 0.917
_diffrn_reflns_limit_h_max 24
_diffrn_reflns_limit_h_min -23
_diffrn_reflns_limit_k_max 13
_diffrn_reflns_limit_k_min -9
_diffrn_reflns_limit_l_max 42
_diffrn_reflns_limit_l_min -45
_diffrn_reflns_number 41006
_diffrn_reflns_point_group_measured_fraction_full 0.984
_diffrn_reflns_point_group_measured_fraction_max 0.917
_diffrn_reflns_theta_full 25.242
_diffrn_reflns_theta_max 30.626
_diffrn_reflns_theta_min 2.461
_exptl_absorpt_coefficient_mu 0.650
_exptl_absorpt_correction_T_max 1.0000
_exptl_absorpt_correction_T_min 0.8144
_exptl_absorpt_correction_type multi-scan
_exptl_absorpt_process_details 'SADABS-2014/5 - Bruker AXS'
_exptl_crystal_colour yellow
_exptl_crystal_density_diffrn 1.223
_exptl_crystal_description pyramid
_exptl_crystal_F_000 2192
_exptl_crystal_recrystallization_method 'Re-crystallisation from solvent: Tetrahydrofuran'
_exptl_crystal_size_max .2
_exptl_crystal_size_mid .15
_exptl_crystal_size_min .15
_refine_diff_density_max 0.677
_refine_diff_density_min -0.425
_refine_diff_density_rms 0.079
_refine_ls_abs_structure_details
;
 Refined as an inversion twin.
;
_refine_ls_abs_structure_Flack 0.53(3)
_refine_ls_extinction_method none
_refine_ls_goodness_of_fit_ref 1.054
_refine_ls_hydrogen_treatment constr
_refine_ls_matrix_type full
_refine_ls_number_parameters 598
_refine_ls_number_reflns 12605
_refine_ls_number_restraints 1
_refine_ls_restrained_S_all 1.054
_refine_ls_R_factor_all 0.0676
_refine_ls_R_factor_gt 0.0486
_refine_ls_shift/su_max 0.000
_refine_ls_shift/su_mean 0.000
_refine_ls_structure_factor_coef Fsqd
_refine_ls_weighting_details 'w=1/[\s^2^(Fo^2^)+(0.0621P)^2^+3.7946P] where P=(Fo^2^+2Fc^2^)/3'
_refine_ls_weighting_scheme calc
_refine_ls_wR_factor_gt 0.1155
_refine_ls_wR_factor_ref 0.1270
_reflns_Friedel_coverage 0.969
_reflns_Friedel_fraction_full 0.985
_reflns_Friedel_fraction_max 0.917
_reflns_number_gt 9949
_reflns_number_total 12605
_reflns_threshold_expression 'I > 2\s(I)'
_cod_data_source_file c9dt03551f2.cif
_cod_data_source_block shelx
_cod_database_code 7701403
_shelx_shelxl_version_number 2014/7
_shelx_space_group_comment
;
The symmetry employed for this shelxl refinement is uniquely defined
by the following loop, which should always be used as a source of
symmetry information in preference to the above space-group names.
They are only intended as comments.
;

loop_
_space_group_symop_operation_xyz
'x, y, z'
'-x, -y, z+1/2'
'-x+1/2, y, z+1/2'
'x+1/2, -y, z'

loop_
_atom_site_label
_atom_site_type_symbol
_atom_site_fract_x
_atom_site_fract_y
_atom_site_fract_z
_atom_site_U_iso_or_equiv
_atom_site_adp_type
_atom_site_occupancy
_atom_site_site_symmetry_order
_atom_site_calc_flag
_atom_site_refinement_flags_posn
_atom_site_refinement_flags_adp
Mn1 Mn -0.29742(3) 0.51329(5) 0.24866(2) 0.01679(13) Uani 1 1 d . .
C1 C -0.1855(2) 0.4952(5) 0.22582(16) 0.0229(10) Uani 1 1 d . .
C2 C -0.1840(3) 0.4787(5) 0.26714(15) 0.0229(10) Uani 1 1 d . .
C3 C -0.2139(2) 0.6064(6) 0.28449(16) 0.0288(11) Uani 1 1 d . .
C4 C -0.2346(2) 0.7023(4) 0.25371(18) 0.0272(10) Uani 1 1 d . .
C5 C -0.2174(2) 0.6336(5) 0.21726(15) 0.0234(10) Uani 1 1 d . .
C6 C -0.3941(2) 0.4780(5) 0.21356(14) 0.0206(9) Uani 1 1 d . .
C7 C -0.41556(19) 0.5633(4) 0.24616(16) 0.0206(8) Uani 1 1 d . .
C8 C -0.3984(2) 0.4837(5) 0.28088(15) 0.0212(9) Uani 1 1 d . .
C9 C -0.3637(3) 0.3452(5) 0.22784(15) 0.0233(10) Uani 1 1 d . .
C10 C -0.3665(2) 0.3482(5) 0.26911(15) 0.0235(10) Uani 1 1 d . .
C11 C -0.1555(3) 0.3928(6) 0.19599(18) 0.0402(14) Uani 1 1 d . .
H11A H -0.1865 0.4007 0.1729 0.060 Uiso 1 1 calc R U
H11B H -0.1589 0.2973 0.2058 0.060 Uiso 1 1 calc R U
H11C H -0.1018 0.4147 0.1901 0.060 Uiso 1 1 calc R U
C12 C -0.1514(3) 0.3525(7) 0.28920(19) 0.0456(17) Uani 1 1 d . .
H12A H -0.0971 0.3690 0.2950 0.068 Uiso 1 1 calc R U
H12B H -0.1563 0.2680 0.2737 0.068 Uiso 1 1 calc R U
H12C H -0.1802 0.3405 0.3129 0.068 Uiso 1 1 calc R U
C13 C -0.2193(3) 0.6374(8) 0.32715(17) 0.0524(18) Uani 1 1 d . .
H13A H -0.2286 0.5502 0.3410 0.079 Uiso 1 1 calc R U
H13B H -0.2618 0.7024 0.3318 0.079 Uiso 1 1 calc R U
H13C H -0.1711 0.6793 0.3359 0.079 Uiso 1 1 calc R U
C14 C -0.2637(3) 0.8530(5) 0.2581(2) 0.0498(17) Uani 1 1 d . .
H14A H -0.2199 0.9174 0.2579 0.075 Uiso 1 1 calc R U
H14B H -0.2915 0.8622 0.2821 0.075 Uiso 1 1 calc R U
H14C H -0.2981 0.8757 0.2370 0.075 Uiso 1 1 calc R U
C15 C -0.2270(3) 0.6987(6) 0.17820(17) 0.0392(14) Uani 1 1 d . .
H15A H -0.2721 0.7599 0.1782 0.059 Uiso 1 1 calc R U
H15B H -0.2339 0.6248 0.1593 0.059 Uiso 1 1 calc R U
H15C H -0.1811 0.7535 0.1720 0.059 Uiso 1 1 calc R U
C16 C -0.4062(3) 0.5183(6) 0.17152(15) 0.0309(11) Uani 1 1 d . .
H16A H -0.3685 0.4694 0.1557 0.046 Uiso 1 1 calc R U
H16B H -0.3997 0.6194 0.1685 0.046 Uiso 1 1 calc R U
H16C H -0.4582 0.4918 0.1636 0.046 Uiso 1 1 calc R U
C17 C -0.4511(2) 0.7096(4) 0.24433(17) 0.0301(11) Uani 1 1 d . .
H17A H -0.5069 0.7017 0.2416 0.045 Uiso 1 1 calc R U
H17B H -0.4299 0.7602 0.2225 0.045 Uiso 1 1 calc R U
H17C H -0.4391 0.7605 0.2677 0.045 Uiso 1 1 calc R U
C18 C -0.4161(3) 0.5272(6) 0.32160(16) 0.0321(11) Uani 1 1 d . .
H18A H -0.4100 0.6286 0.3241 0.048 Uiso 1 1 calc R U
H18B H -0.3807 0.4799 0.3390 0.048 Uiso 1 1 calc R U
H18C H -0.4691 0.5012 0.3279 0.048 Uiso 1 1 calc R U
C19 C -0.3434(3) 0.2266(6) 0.29537(17) 0.0358(13) Uani 1 1 d . .
H19A H -0.3867 0.1621 0.2980 0.054 Uiso 1 1 calc R U
H19B H -0.3293 0.2635 0.3204 0.054 Uiso 1 1 calc R U
H19C H -0.2994 0.1771 0.2844 0.054 Uiso 1 1 calc R U
C20 C -0.3363(3) 0.2196(5) 0.20405(17) 0.0339(12) Uani 1 1 d . .
H20A H -0.3774 0.1498 0.2027 0.051 Uiso 1 1 calc R U
H20B H -0.2909 0.1780 0.2160 0.051 Uiso 1 1 calc R U
H20C H -0.3232 0.2511 0.1784 0.051 Uiso 1 1 calc R U
Mn2 Mn -0.48320(3) 0.50483(6) 0.49996(2) 0.01761(13) Uani 1 1 d . .
C21 C -0.3885(3) 0.4702(5) 0.53693(14) 0.0231(9) Uani 1 1 d . .
C22 C -0.3657(2) 0.5560(4) 0.50398(15) 0.0229(9) Uani 1 1 d . .
C23 C -0.3804(3) 0.4766(5) 0.46924(14) 0.0222(9) Uani 1 1 d . .
C24 C -0.4125(2) 0.3400(5) 0.48073(15) 0.0238(10) Uani 1 1 d . .
C25 C -0.4178(2) 0.3363(5) 0.52202(14) 0.0226(9) Uani 1 1 d . .
C26 C -0.5631(2) 0.6323(5) 0.52871(15) 0.0252(10) Uani 1 1 d . .
C27 C -0.5457(2) 0.6915(5) 0.49159(17) 0.0301(12) Uani 1 1 d . .
C28 C -0.5661(3) 0.5891(6) 0.46259(15) 0.0289(11) Uani 1 1 d . .
C29 C -0.5971(3) 0.4659(5) 0.48170(15) 0.0260(10) Uani 1 1 d . .
C30 C -0.5942(3) 0.4912(5) 0.52269(15) 0.0238(10) Uani 1 1 d . .
C31 C -0.3779(3) 0.5086(5) 0.57870(15) 0.0335(12) Uani 1 1 d . .
H31A H -0.3263 0.4812 0.5870 0.050 Uiso 1 1 calc R U
H31B H -0.4164 0.4595 0.5940 0.050 Uiso 1 1 calc R U
H31C H -0.3843 0.6096 0.5819 0.050 Uiso 1 1 calc R U
C32 C -0.3307(2) 0.7029(5) 0.50633(18) 0.0335(12) Uani 1 1 d . .
H32A H -0.3547 0.7545 0.5272 0.050 Uiso 1 1 calc R U
H32B H -0.3397 0.7524 0.4824 0.050 Uiso 1 1 calc R U
H32C H -0.2753 0.6955 0.5109 0.050 Uiso 1 1 calc R U
C33 C -0.3607(3) 0.5211(6) 0.42855(16) 0.0367(12) Uani 1 1 d . .
H33A H -0.3072 0.4966 0.4230 0.055 Uiso 1 1 calc R U
H33B H -0.3675 0.6222 0.4260 0.055 Uiso 1 1 calc R U
H33C H -0.3947 0.4728 0.4107 0.055 Uiso 1 1 calc R U
C34 C -0.4339(3) 0.2189(5) 0.45410(17) 0.0352(12) Uani 1 1 d . .
H34A H -0.3917 0.1512 0.4534 0.053 Uiso 1 1 calc R U
H34B H -0.4430 0.2553 0.4285 0.053 Uiso 1 1 calc R U
H34C H -0.4805 0.1731 0.4634 0.053 Uiso 1 1 calc R U
C35 C -0.4462(3) 0.2114(5) 0.54562(17) 0.0347(12) Uani 1 1 d . .
H35A H -0.4895 0.1667 0.5326 0.052 Uiso 1 1 calc R U
H35B H -0.4629 0.2441 0.5706 0.052 Uiso 1 1 calc R U
H35C H -0.4044 0.1438 0.5486 0.052 Uiso 1 1 calc R U
C36 C -0.5519(3) 0.7043(6) 0.56711(18) 0.0419(14) Uani 1 1 d . .
H36A H -0.5065 0.7647 0.5660 0.063 Uiso 1 1 calc R U
H36B H -0.5446 0.6335 0.5869 0.063 Uiso 1 1 calc R U
H36C H -0.5973 0.7607 0.5730 0.063 Uiso 1 1 calc R U
C37 C -0.5166(3) 0.8409(5) 0.4844(2) 0.0490(16) Uani 1 1 d . .
H37A H -0.5606 0.9037 0.4811 0.073 Uiso 1 1 calc R U
H37B H -0.4850 0.8422 0.4614 0.073 Uiso 1 1 calc R U
H37C H -0.4858 0.8719 0.5061 0.073 Uiso 1 1 calc R U
C38 C -0.5621(3) 0.6102(8) 0.41964(17) 0.0550(18) Uani 1 1 d . .
H38A H -0.6108 0.6496 0.4106 0.083 Uiso 1 1 calc R U
H38B H -0.5531 0.5201 0.4072 0.083 Uiso 1 1 calc R U
H38C H -0.5200 0.6743 0.4136 0.083 Uiso 1 1 calc R U
C39 C -0.6287(3) 0.3357(6) 0.46186(19) 0.0459(15) Uani 1 1 d . .
H39A H -0.6266 0.2561 0.4793 0.069 Uiso 1 1 calc R U
H39B H -0.5976 0.3154 0.4393 0.069 Uiso 1 1 calc R U
H39C H -0.6820 0.3523 0.4542 0.069 Uiso 1 1 calc R U
C40 C -0.6252(3) 0.3952(6) 0.55403(17) 0.0400(13) Uani 1 1 d . .
H40A H -0.6799 0.4144 0.5581 0.060 Uiso 1 1 calc R U
H40B H -0.5969 0.4124 0.5776 0.060 Uiso 1 1 calc R U
H40C H -0.6185 0.2975 0.5464 0.060 Uiso 1 1 calc R U
O1 O -0.0440(2) 0.8528(4) 0.31495(12) 0.0377(10) Uani 1 1 d . .
C41 C -0.0542(5) 1.0008(7) 0.3081(2) 0.058(2) Uani 1 1 d . .
H41A H -0.1096 1.0238 0.3066 0.070 Uiso 1 1 calc R U
H41B H -0.0297 1.0277 0.2838 0.070 Uiso 1 1 calc R U
C42 C -0.0171(6) 1.0783(7) 0.3409(2) 0.071(2) Uani 1 1 d . .
H42A H 0.0353 1.1097 0.3339 0.086 Uiso 1 1 calc R U
H42B H -0.0481 1.1608 0.3481 0.086 Uiso 1 1 calc R U
C43 C -0.0140(5) 0.9747(7) 0.3728(2) 0.0587(18) Uani 1 1 d . .
H43A H -0.0566 0.9912 0.3909 0.070 Uiso 1 1 calc R U
H43B H 0.0353 0.9824 0.3867 0.070 Uiso 1 1 calc R U
C44 C -0.0215(4) 0.8332(6) 0.35476(17) 0.0419(13) Uani 1 1 d . .
H44A H 0.0281 0.7827 0.3562 0.050 Uiso 1 1 calc R U
H44B H -0.0609 0.7774 0.3682 0.050 Uiso 1 1 calc R U
O2 O -0.2643(2) 0.1352(5) 0.05579(13) 0.0426(11) Uani 1 1 d . .
C45 C -0.2469(3) 0.1683(7) 0.0953(2) 0.0465(16) Uani 1 1 d . .
H45A H -0.2765 0.2513 0.1035 0.056 Uiso 1 1 calc R U
H45B H -0.1915 0.1887 0.0982 0.056 Uiso 1 1 calc R U
C46 C -0.2692(4) 0.0412(7) 0.11907(19) 0.0463(14) Uani 1 1 d . .
H46A H -0.2328 0.0274 0.1403 0.056 Uiso 1 1 calc R U
H46B H -0.3218 0.0513 0.1294 0.056 Uiso 1 1 calc R U
C47 C -0.2649(7) -0.0771(9) 0.0915(2) 0.089(3) Uani 1 1 d . .
H47A H -0.2997 -0.1541 0.0990 0.107 Uiso 1 1 calc R U
H47B H -0.2118 -0.1136 0.0895 0.107 Uiso 1 1 calc R U
C48 C -0.2912(6) -0.0090(6) 0.0535(2) 0.068(2) Uani 1 1 d . .
H48A H -0.2679 -0.0575 0.0315 0.082 Uiso 1 1 calc R U
H48B H -0.3478 -0.0124 0.0510 0.082 Uiso 1 1 calc R U
O3 O -0.2338(2) 0.1471(4) 0.43358(12) 0.0374(10) Uani 1 1 d . .
C49 C -0.2279(5) -0.0019(6) 0.4411(2) 0.059(2) Uani 1 1 d . .
H49A H -0.2544 -0.0255 0.4651 0.071 Uiso 1 1 calc R U
H49B H -0.1733 -0.0297 0.4433 0.071 Uiso 1 1 calc R U
C50 C -0.2652(6) -0.0768(8) 0.4082(2) 0.065(2) Uani 1 1 d . .
H50A H -0.2340 -0.1586 0.4006 0.078 Uiso 1 1 calc R U
H50B H -0.3171 -0.1096 0.4154 0.078 Uiso 1 1 calc R U
C51 C -0.2700(5) 0.0239(7) 0.3769(2) 0.0588(19) Uani 1 1 d . .
H51A H -0.3218 0.0216 0.3654 0.071 Uiso 1 1 calc R U
H51B H -0.2316 0.0012 0.3571 0.071 Uiso 1 1 calc R U
C52 C -0.2539(4) 0.1679(7) 0.39363(18) 0.0480(17) Uani 1 1 d . .
H52A H -0.2109 0.2132 0.3800 0.058 Uiso 1 1 calc R U
H52B H -0.2999 0.2281 0.3914 0.058 Uiso 1 1 calc R U
O4 O -0.04256(19) 0.8697(4) 0.19233(12) 0.0352(9) Uani 1 1 d . .
C53 C -0.0200(3) 0.8403(6) 0.15299(16) 0.0380(12) Uani 1 1 d . .
H53A H -0.0594 0.7822 0.1402 0.046 Uiso 1 1 calc R U
H53B H 0.0298 0.7903 0.1522 0.046 Uiso 1 1 calc R U
C54 C -0.0134(8) 0.9821(9) 0.1339(3) 0.144(6) Uani 1 1 d . .
H54A H 0.0412 1.0020 0.1282 0.172 Uiso 1 1 calc R U
H54B H -0.0421 0.9810 0.1096 0.172 Uiso 1 1 calc R U
C55 C -0.0432(5) 1.0878(7) 0.1577(2) 0.062(2) Uani 1 1 d . .
H55A H -0.0851 1.1387 0.1446 0.074 Uiso 1 1 calc R U
H55B H -0.0024 1.1554 0.1644 0.074 Uiso 1 1 calc R U
C56 C -0.0742(5) 1.0151(6) 0.1939(2) 0.0492(15) Uani 1 1 d . .
H56A H -0.0562 1.0641 0.2170 0.059 Uiso 1 1 calc R U
H56B H -0.1311 1.0137 0.1939 0.059 Uiso 1 1 calc R U
K1 K -0.23356(4) 0.32780(9) 0.49684(4) 0.0252(2) Uani 1 1 d . .
K2 K -0.04500(5) 0.67352(9) 0.25095(4) 0.0248(2) Uani 1 1 d . .

loop_
_atom_site_aniso_label
_atom_site_aniso_U_11
_atom_site_aniso_U_22
_atom_site_aniso_U_33
_atom_site_aniso_U_23
_atom_site_aniso_U_13
_atom_site_aniso_U_12
Mn1 0.0163(2) 0.0179(3) 0.0162(3) -0.0009(3) -0.0009(2) 0.00208(19)
C1 0.0178(19) 0.027(2) 0.024(3) -0.0014(19) 0.0012(17) 0.0011(15)
C2 0.0207(19) 0.027(2) 0.021(3) 0.0048(19) -0.0029(17) -0.0002(16)
C3 0.0187(17) 0.040(3) 0.028(3) -0.009(2) -0.0002(17) -0.0054(17)
C4 0.0218(19) 0.0214(18) 0.038(3) -0.003(2) -0.003(2) -0.0003(13)
C5 0.0198(17) 0.025(2) 0.026(3) 0.005(2) -0.0032(16) -0.0017(15)
C6 0.0221(18) 0.025(2) 0.015(2) 0.0018(18) -0.0030(16) -0.0002(16)
C7 0.0169(14) 0.0245(17) 0.020(2) 0.001(2) -0.0002(16) 0.0026(13)
C8 0.0188(17) 0.025(2) 0.020(3) -0.0017(19) 0.0025(16) -0.0009(15)
C9 0.0236(19) 0.020(2) 0.026(3) -0.003(2) -0.0014(18) -0.0003(16)
C10 0.0212(17) 0.026(2) 0.024(3) 0.001(2) -0.0017(17) -0.0020(16)
C11 0.030(2) 0.041(3) 0.049(4) -0.018(3) 0.012(2) 0.004(2)
C12 0.023(2) 0.061(4) 0.053(4) 0.034(3) -0.004(2) 0.006(2)
C13 0.035(2) 0.099(5) 0.023(3) -0.023(3) -0.002(2) -0.016(3)
C14 0.036(3) 0.027(2) 0.087(5) -0.015(3) 0.004(3) -0.0038(18)
C15 0.033(2) 0.047(3) 0.037(4) 0.025(3) -0.005(2) -0.009(2)
C16 0.032(2) 0.038(3) 0.023(3) 0.005(2) -0.0028(18) -0.0040(19)
C17 0.0243(18) 0.027(2) 0.039(3) 0.008(2) -0.002(2) 0.0066(16)
C18 0.033(2) 0.042(3) 0.021(3) -0.002(2) 0.0074(19) 0.001(2)
C19 0.035(2) 0.031(3) 0.042(4) 0.018(2) -0.003(2) -0.001(2)
C20 0.034(2) 0.028(3) 0.040(3) -0.010(2) -0.001(2) 0.0028(19)
Mn2 0.0171(2) 0.0195(3) 0.0162(3) -0.0005(2) -0.0013(3) -0.0020(2)
C21 0.0195(18) 0.026(2) 0.024(3) -0.0007(19) -0.0036(17) 0.0007(16)
C22 0.0204(15) 0.0216(19) 0.027(3) -0.0055(19) -0.0003(18) -0.0031(14)
C23 0.0226(19) 0.027(2) 0.017(2) 0.0002(19) 0.0003(17) -0.0001(17)
C24 0.0203(18) 0.023(2) 0.029(3) -0.0084(19) -0.0020(17) -0.0022(16)
C25 0.0167(17) 0.027(2) 0.024(3) 0.0036(19) 0.0007(16) -0.0012(16)
C26 0.0188(18) 0.030(2) 0.027(3) -0.011(2) -0.0063(18) 0.0028(17)
C27 0.0210(17) 0.027(2) 0.042(4) 0.009(2) -0.0038(18) 0.0000(14)
C28 0.022(2) 0.045(3) 0.020(3) 0.002(2) -0.0032(17) 0.006(2)
C29 0.0175(19) 0.032(2) 0.029(3) -0.009(2) -0.0005(17) -0.0017(17)
C30 0.021(2) 0.026(2) 0.024(3) -0.0016(19) 0.0016(18) -0.0001(16)
C31 0.030(2) 0.046(3) 0.024(3) -0.004(2) -0.0097(19) 0.0039(19)
C32 0.0227(17) 0.027(2) 0.051(4) -0.003(2) 0.002(2) -0.0057(15)
C33 0.039(3) 0.048(3) 0.023(3) 0.003(2) 0.007(2) -0.001(2)
C34 0.030(2) 0.032(3) 0.043(3) -0.015(2) -0.003(2) 0.0003(19)
C35 0.038(3) 0.031(3) 0.035(3) 0.014(2) -0.001(2) 0.000(2)
C36 0.030(2) 0.052(3) 0.044(4) -0.024(3) -0.008(2) 0.010(2)
C37 0.037(2) 0.028(3) 0.082(5) 0.015(3) -0.005(3) 0.005(2)
C38 0.040(3) 0.096(5) 0.030(4) 0.019(3) -0.005(2) 0.015(3)
C39 0.023(2) 0.058(4) 0.057(4) -0.032(3) -0.003(2) -0.006(2)
C40 0.031(2) 0.048(3) 0.040(4) 0.009(3) 0.010(2) -0.003(2)
O1 0.047(2) 0.038(2) 0.029(2) -0.0019(18) -0.0053(15) -0.0079(15)
C41 0.099(6) 0.040(4) 0.035(4) 0.010(3) -0.024(3) 0.001(3)
C42 0.142(7) 0.035(4) 0.037(4) 0.001(3) -0.015(5) -0.005(4)
C43 0.086(5) 0.045(4) 0.045(4) 0.007(3) -0.014(4) 0.005(4)
C44 0.054(3) 0.044(3) 0.027(3) 0.009(2) -0.003(2) -0.008(3)
O2 0.046(2) 0.046(3) 0.036(3) 0.013(2) 0.0060(16) 0.0085(17)
C45 0.039(3) 0.044(4) 0.056(4) 0.001(3) -0.002(3) -0.004(2)
C46 0.068(4) 0.043(3) 0.028(3) -0.008(3) 0.001(3) -0.004(3)
C47 0.194(10) 0.041(5) 0.031(5) 0.002(4) -0.016(5) 0.031(5)
C48 0.145(8) 0.034(3) 0.026(4) -0.006(3) -0.010(4) 0.015(4)
O3 0.050(2) 0.033(2) 0.030(3) -0.0017(18) -0.0065(16) -0.0045(16)
C49 0.099(6) 0.037(4) 0.042(5) 0.002(3) -0.024(4) 0.002(3)
C50 0.117(6) 0.034(4) 0.043(5) 0.004(3) -0.024(4) -0.006(4)
C51 0.089(5) 0.044(4) 0.044(4) -0.008(3) -0.023(4) -0.005(4)
C52 0.085(5) 0.033(3) 0.026(3) 0.007(3) 0.003(3) -0.001(3)
O4 0.041(2) 0.040(2) 0.024(2) 0.0057(18) 0.0011(14) 0.0001(15)
C53 0.044(3) 0.040(3) 0.030(3) 0.003(2) 0.004(2) 0.012(2)
C54 0.273(15) 0.067(6) 0.091(8) 0.056(5) 0.116(9) 0.104(8)
C55 0.125(6) 0.039(4) 0.021(4) 0.000(3) 0.004(3) -0.017(4)
C56 0.084(4) 0.031(3) 0.033(4) -0.004(3) 0.007(3) -0.006(3)
K1 0.0230(4) 0.0259(4) 0.0265(6) 0.0011(5) -0.0025(5) -0.0004(3)
K2 0.0224(4) 0.0258(4) 0.0263(5) 0.0007(5) -0.0024(4) -0.0005(3)

loop_
_atom_type_symbol
_atom_type_description
_atom_type_scat_dispersion_real
_atom_type_scat_dispersion_imag
_atom_type_scat_source
C C 0.0033 0.0016 'International Tables Vol C Tables 4.2.6.8 and 6.1.1.4'
K K 0.2009 0.2494 'International Tables Vol C Tables 4.2.6.8 and 6.1.1.4'
Mn Mn 0.3368 0.7283 'International Tables Vol C Tables 4.2.6.8 and 6.1.1.4'
O O 0.0106 0.0060 'International Tables Vol C Tables 4.2.6.8 and 6.1.1.4'
H H 0.0000 0.0000 'International Tables Vol C Tables 4.2.6.8 and 6.1.1.4'

loop_
_geom_angle_atom_site_label_1
_geom_angle_atom_site_label_2
_geom_angle_atom_site_label_3
_geom_angle
_geom_angle_site_symmetry_1
_geom_angle_site_symmetry_3
C2 Mn1 C8 126.37(19) . .
C2 Mn1 C10 108.07(19) . .
C8 Mn1 C10 40.75(18) . .
C2 Mn1 C9 120.02(18) . .
C8 Mn1 C9 68.26(19) . .
C10 Mn1 C9 40.31(16) . .
C2 Mn1 C7 164.0(2) . .
C8 Mn1 C7 40.80(19) . .
C10 Mn1 C7 68.30(17) . .
C9 Mn1 C7 68.06(17) . .
C2 Mn1 C1 40.64(17) . .
C8 Mn1 C1 163.80(19) . .
C10 Mn1 C1 126.34(19) . .
C9 Mn1 C1 107.98(19) . .
C7 Mn1 C1 154.0(2) . .
C2 Mn1 C6 154.38(19) . .
C8 Mn1 C6 68.36(16) . .
C10 Mn1 C6 68.14(18) . .
C9 Mn1 C6 40.58(18) . .
C7 Mn1 C6 40.36(19) . .
C1 Mn1 C6 119.78(19) . .
C2 Mn1 C5 68.34(18) . .
C8 Mn1 C5 154.27(18) . .
C10 Mn1 C5 163.5(2) . .
C9 Mn1 C5 126.3(2) . .
C7 Mn1 C5 119.63(18) . .
C1 Mn1 C5 40.58(18) . .
C6 Mn1 C5 107.69(18) . .
C2 Mn1 C4 67.96(17) . .
C8 Mn1 C4 119.91(19) . .
C10 Mn1 C4 154.5(2) . .
C9 Mn1 C4 163.9(2) . .
C7 Mn1 C4 108.17(14) . .
C1 Mn1 C4 68.10(18) . .
C6 Mn1 C4 126.52(18) . .
C5 Mn1 C4 40.7(2) . .
C2 Mn1 C3 40.49(19) . .
C8 Mn1 C3 107.86(19) . .
C10 Mn1 C3 120.1(2) . .
C9 Mn1 C3 154.3(2) . .
C7 Mn1 C3 126.59(19) . .
C1 Mn1 C3 68.3(2) . .
C6 Mn1 C3 163.72(19) . .
C5 Mn1 C3 68.42(18) . .
C4 Mn1 C3 40.4(2) . .
C2 C1 C5 107.9(5) . .
C2 C1 C11 127.5(5) . .
C5 C1 C11 124.5(5) . .
C2 C1 Mn1 69.3(3) . .
C5 C1 Mn1 69.9(2) . .
C11 C1 Mn1 129.0(3) . .
C2 C1 K2 76.3(3) . .
C5 C1 K2 82.0(3) . .
C11 C1 K2 106.2(3) . .
Mn1 C1 K2 124.8(2) . .
C3 C2 C1 108.6(5) . .
C3 C2 C12 125.0(5) . .
C1 C2 C12 126.2(5) . .
C3 C2 Mn1 70.4(3) . .
C1 C2 Mn1 70.1(3) . .
C12 C2 Mn1 128.5(3) . .
C3 C2 K2 81.5(3) . .
C1 C2 K2 76.5(3) . .
C12 C2 K2 106.0(3) . .
Mn1 C2 K2 125.4(2) . .
C2 C3 C4 107.5(5) . .
C2 C3 C13 126.3(5) . .
C4 C3 C13 126.1(5) . .
C2 C3 Mn1 69.1(3) . .
C4 C3 Mn1 69.8(3) . .
C13 C3 Mn1 128.4(3) . .
C2 C3 K2 71.9(3) . .
C4 C3 K2 80.1(3) . .
C13 C3 K2 112.1(3) . .
Mn1 C3 K2 119.3(2) . .
C3 C4 C5 108.4(3) . .
C3 C4 C14 126.5(6) . .
C5 C4 C14 124.9(5) . .
C3 C4 Mn1 69.8(3) . .
C5 C4 Mn1 69.6(2) . .
C14 C4 Mn1 129.7(3) . .
C3 C4 K2 74.0(2) . .
C5 C4 K2 74.6(2) . .
C14 C4 K2 114.1(2) . .
Mn1 C4 K2 116.12(15) . .
C1 C5 C4 107.5(4) . .
C1 C5 C15 126.7(5) . .
C4 C5 C15 125.8(4) . .
C1 C5 Mn1 69.5(3) . .
C4 C5 Mn1 69.7(2) . .
C15 C5 Mn1 128.6(3) . .
C1 C5 K2 71.5(2) . .
C4 C5 K2 79.4(2) . .
C15 C5 K2 112.6(3) . .
Mn1 C5 K2 118.7(2) . .
C7 C6 C9 107.9(4) . .
C7 C6 C16 125.5(4) . .
C9 C6 C16 126.5(4) . .
C7 C6 Mn1 69.7(2) . .
C9 C6 Mn1 69.6(3) . .
C16 C6 Mn1 129.0(3) . .
C7 C6 K2 74.1(2) . 4_465
C9 C6 K2 76.5(3) . 4_465
C16 C6 K2 112.7(3) . 4_465
Mn1 C6 K2 118.21(19) . 4_465
C6 C7 C8 108.2(3) . .
C6 C7 C17 125.6(5) . .
C8 C7 C17 126.2(5) . .
C6 C7 Mn1 69.9(2) . .
C8 C7 Mn1 69.5(2) . .
C17 C7 Mn1 127.0(3) . .
C6 C7 K2 79.9(2) . 4_465
C8 C7 K2 74.4(2) . 4_465
C17 C7 K2 111.5(2) . 4_465
Mn1 C7 K2 121.46(15) . 4_465
C10 C8 C7 107.4(4) . .
C10 C8 C18 125.7(5) . .
C7 C8 C18 126.8(4) . .
C10 C8 Mn1 69.6(3) . .
C7 C8 Mn1 69.7(2) . .
C18 C8 Mn1 129.6(3) . .
C10 C8 K2 77.9(2) . 4_465
C7 C8 K2 78.7(2) . 4_465
C18 C8 K2 106.4(3) . 4_465
Mn1 C8 K2 124.0(2) . 4_465
C10 C9 C6 108.3(5) . .
C10 C9 C20 124.7(5) . .
C6 C9 C20 127.0(5) . .
C10 C9 Mn1 69.8(3) . .
C6 C9 Mn1 69.8(3) . .
C20 C9 Mn1 127.9(3) . .
C10 C9 K2 73.8(3) . 4_465
C6 C9 K2 77.6(3) . 4_465
C20 C9 K2 113.1(3) . 4_465
Mn1 C9 K2 118.92(19) . 4_465
C9 C10 C8 108.2(5) . .
C9 C10 C19 125.2(5) . .
C8 C10 C19 126.5(5) . .
C9 C10 Mn1 69.8(3) . .
C8 C10 Mn1 69.6(3) . .
C19 C10 Mn1 128.5(3) . .
C9 C10 K2 80.2(3) . 4_465
C8 C10 K2 75.2(2) . 4_465
C19 C10 K2 109.1(3) . 4_465
Mn1 C10 K2 122.44(19) . 4_465
C1 C11 H11A 109.5 . .
C1 C11 H11B 109.5 . .
H11A C11 H11B 109.5 . .
C1 C11 H11C 109.5 . .
H11A C11 H11C 109.5 . .
H11B C11 H11C 109.5 . .
C2 C12 H12A 109.5 . .
C2 C12 H12B 109.5 . .
H12A C12 H12B 109.5 . .
C2 C12 H12C 109.5 . .
H12A C12 H12C 109.5 . .
H12B C12 H12C 109.5 . .
C3 C13 H13A 109.5 . .
C3 C13 H13B 109.5 . .
H13A C13 H13B 109.5 . .
C3 C13 H13C 109.5 . .
H13A C13 H13C 109.5 . .
H13B C13 H13C 109.5 . .
C4 C14 H14A 109.5 . .
C4 C14 H14B 109.5 . .
H14A C14 H14B 109.5 . .
C4 C14 H14C 109.5 . .
H14A C14 H14C 109.5 . .
H14B C14 H14C 109.5 . .
C5 C15 H15A 109.5 . .
C5 C15 H15B 109.5 . .
H15A C15 H15B 109.5 . .
C5 C15 H15C 109.5 . .
H15A C15 H15C 109.5 . .
H15B C15 H15C 109.5 . .
C6 C16 H16A 109.5 . .
C6 C16 H16B 109.5 . .
H16A C16 H16B 109.5 . .
C6 C16 H16C 109.5 . .
H16A C16 H16C 109.5 . .
H16B C16 H16C 109.5 . .
C7 C17 H17A 109.5 . .
C7 C17 H17B 109.5 . .
H17A C17 H17B 109.5 . .
C7 C17 H17C 109.5 . .
H17A C17 H17C 109.5 . .
H17B C17 H17C 109.5 . .
C8 C18 H18A 109.5 . .
C8 C18 H18B 109.5 . .
H18A C18 H18B 109.5 . .
C8 C18 H18C 109.5 . .
H18A C18 H18C 109.5 . .
H18B C18 H18C 109.5 . .
C10 C19 H19A 109.5 . .
C10 C19 H19B 109.5 . .
H19A C19 H19B 109.5 . .
C10 C19 H19C 109.5 . .
H19A C19 H19C 109.5 . .
H19B C19 H19C 109.5 . .
C9 C20 H20A 109.5 . .
C9 C20 H20B 109.5 . .
H20A C20 H20B 109.5 . .
C9 C20 H20C 109.5 . .
H20A C20 H20C 109.5 . .
H20B C20 H20C 109.5 . .
C30 Mn2 C22 152.0(2) . .
C30 Mn2 C23 166.07(19) . .
C22 Mn2 C23 40.63(19) . .
C30 Mn2 C26 40.94(18) . .
C22 Mn2 C26 118.22(17) . .
C23 Mn2 C26 151.66(19) . .
C30 Mn2 C24 127.82(18) . .
C22 Mn2 C24 68.29(16) . .
C23 Mn2 C24 41.00(18) . .
C26 Mn2 C24 166.0(2) . .
C30 Mn2 C27 68.36(18) . .
C22 Mn2 C27 108.20(16) . .
C23 Mn2 C27 118.28(19) . .
C26 Mn2 C27 40.4(2) . .
C24 Mn2 C27 152.5(2) . .
C30 Mn2 C28 68.4(2) . .
C22 Mn2 C28 128.0(2) . .
C23 Mn2 C28 108.0(2) . .
C26 Mn2 C28 68.2(2) . .
C24 Mn2 C28 118.9(2) . .
C27 Mn2 C28 40.4(2) . .
C30 Mn2 C29 40.71(18) . .
C22 Mn2 C29 165.9(2) . .
C23 Mn2 C29 128.0(2) . .
C26 Mn2 C29 68.31(18) . .
C24 Mn2 C29 108.45(18) . .
C27 Mn2 C29 67.92(18) . .
C28 Mn2 C29 40.4(2) . .
C30 Mn2 C25 107.89(18) . .
C22 Mn2 C25 68.38(17) . .
C23 Mn2 C25 68.61(18) . .
C26 Mn2 C25 128.1(2) . .
C24 Mn2 C25 40.30(17) . .
C27 Mn2 C25 166.0(2) . .
C28 Mn2 C25 152.22(19) . .
C29 Mn2 C25 118.69(19) . .
C30 Mn2 C21 118.1(2) . .
C22 Mn2 C21 40.83(19) . .
C23 Mn2 C21 68.73(18) . .
C26 Mn2 C21 107.86(19) . .
C24 Mn2 C21 68.21(18) . .
C27 Mn2 C21 128.05(19) . .
C28 Mn2 C21 165.99(19) . .
C29 Mn2 C21 152.16(19) . .
C25 Mn2 C21 40.65(17) . .
C25 C21 C22 107.2(4) . .
C25 C21 C31 126.4(5) . .
C22 C21 C31 126.2(4) . .
C25 C21 Mn2 69.5(3) . .
C22 C21 Mn2 68.9(2) . .
C31 C21 Mn2 130.2(3) . .
C25 C21 K1 76.9(3) . .
C22 C21 K1 71.1(2) . .
C31 C21 K1 114.1(3) . .
Mn2 C21 K1 115.49(19) . .
C23 C22 C21 108.8(3) . .
C23 C22 C32 126.2(5) . .
C21 C22 C32 125.0(4) . .
C23 C22 Mn2 69.7(2) . .
C21 C22 Mn2 70.3(2) . .
C32 C22 Mn2 127.0(3) . .
C23 C22 K1 72.7(2) . .
C21 C22 K1 82.8(2) . .
C32 C22 K1 110.3(2) . .
Mn2 C22 K1 122.42(16) . .
C22 C23 C24 107.2(4) . .
C22 C23 C33 126.8(4) . .
C24 C23 C33 125.9(4) . .
C22 C23 Mn2 69.6(2) . .
C24 C23 Mn2 69.6(3) . .
C33 C23 Mn2 129.3(3) . .
C22 C23 K1 80.3(2) . .
C24 C23 K1 79.5(3) . .
C33 C23 K1 103.8(3) . .
Mn2 C23 K1 126.9(2) . .
C25 C24 C23 108.6(4) . .
C25 C24 C34 125.2(5) . .
C23 C24 C34 126.2(5) . .
C25 C24 Mn2 70.2(3) . .
C23 C24 Mn2 69.4(3) . .
C34 C24 Mn2 128.2(3) . .
C25 C24 K1 83.2(3) . .
C23 C24 K1 73.1(2) . .
C34 C24 K1 108.6(3) . .
Mn2 C24 K1 122.86(18) . .
C24 C25 C21 108.2(4) . .
C24 C25 C35 125.3(5) . .
C21 C25 C35 126.4(5) . .
C24 C25 Mn2 69.5(3) . .
C21 C25 Mn2 69.9(3) . .
C35 C25 Mn2 128.1(3) . .
C24 C25 K1 70.9(3) . .
C21 C25 K1 77.5(3) . .
C35 C25 K1 115.8(3) . .
Mn2 C25 K1 115.96(17) . .
C27 C26 C30 107.7(4) . .
C27 C26 C36 126.3(5) . .
C30 C26 C36 126.0(5) . .
C27 C26 Mn2 69.9(3) . .
C30 C26 Mn2 69.0(3) . .
C36 C26 Mn2 126.9(3) . .
C27 C26 K1 80.3(2) . 4_465
C30 C26 K1 73.6(2) . 4_465
C36 C26 K1 112.1(3) . 4_465
Mn2 C26 K1 120.82(19) . 4_465
C26 C27 C28 108.5(4) . .
C26 C27 C37 125.3(5) . .
C28 C27 C37 126.1(5) . .
C26 C27 Mn2 69.7(3) . .
C28 C27 Mn2 69.8(3) . .
C37 C27 Mn2 129.8(3) . .
C26 C27 K1 73.8(2) . 4_465
C28 C27 K1 76.1(2) . 4_465
C37 C27 K1 112.9(3) . 4_465
Mn2 C27 K1 117.24(17) . 4_465
C27 C28 C29 108.0(4) . .
C27 C28 C38 126.4(5) . .
C29 C28 C38 125.4(5) . .
C27 C28 Mn2 69.8(3) . .
C29 C28 Mn2 69.9(3) . .
C38 C28 Mn2 129.5(4) . .
C27 C28 K1 78.1(3) . 4_465
C29 C28 K1 72.3(3) . 4_465
C38 C28 K1 112.1(3) . 4_465
Mn2 C28 K1 118.3(2) . 4_465
C28 C29 C30 108.0(4) . .
C28 C29 C39 125.4(5) . .
C30 C29 C39 126.6(5) . .
C28 C29 Mn2 69.7(3) . .
C30 C29 Mn2 68.9(3) . .
C39 C29 Mn2 128.2(3) . .
C28 C29 K1 81.3(3) . 4_465
C30 C29 K1 75.8(3) . 4_465
C39 C29 K1 108.6(3) . 4_465
Mn2 C29 K1 123.2(2) . 4_465
C29 C30 C26 107.8(5) . .
C29 C30 C40 126.8(5) . .
C26 C30 C40 125.1(5) . .
C29 C30 Mn2 70.4(3) . .
C26 C30 Mn2 70.1(3) . .
C40 C30 Mn2 129.5(3) . .
C29 C30 K1 77.1(3) . 4_465
C26 C30 K1 79.5(3) . 4_465
C40 C30 K1 105.7(3) . 4_465
Mn2 C30 K1 124.8(2) . 4_465
C21 C31 H31A 109.5 . .
C21 C31 H31B 109.5 . .
H31A C31 H31B 109.5 . .
C21 C31 H31C 109.5 . .
H31A C31 H31C 109.5 . .
H31B C31 H31C 109.5 . .
C22 C32 H32A 109.5 . .
C22 C32 H32B 109.5 . .
H32A C32 H32B 109.5 . .
C22 C32 H32C 109.5 . .
H32A C32 H32C 109.5 . .
H32B C32 H32C 109.5 . .
C23 C33 H33A 109.5 . .
C23 C33 H33B 109.5 . .
H33A C33 H33B 109.5 . .
C23 C33 H33C 109.5 . .
H33A C33 H33C 109.5 . .
H33B C33 H33C 109.5 . .
C24 C34 H34A 109.5 . .
C24 C34 H34B 109.5 . .
H34A C34 H34B 109.5 . .
C24 C34 H34C 109.5 . .
H34A C34 H34C 109.5 . .
H34B C34 H34C 109.5 . .
C25 C35 H35A 109.5 . .
C25 C35 H35B 109.5 . .
H35A C35 H35B 109.5 . .
C25 C35 H35C 109.5 . .
H35A C35 H35C 109.5 . .
H35B C35 H35C 109.5 . .
C26 C36 H36A 109.5 . .
C26 C36 H36B 109.5 . .
H36A C36 H36B 109.5 . .
C26 C36 H36C 109.5 . .
H36A C36 H36C 109.5 . .
H36B C36 H36C 109.5 . .
C27 C37 H37A 109.5 . .
C27 C37 H37B 109.5 . .
H37A C37 H37B 109.5 . .
C27 C37 H37C 109.5 . .
H37A C37 H37C 109.5 . .
H37B C37 H37C 109.5 . .
C28 C38 H38A 109.5 . .
C28 C38 H38B 109.5 . .
H38A C38 H38B 109.5 . .
C28 C38 H38C 109.5 . .
H38A C38 H38C 109.5 . .
H38B C38 H38C 109.5 . .
C29 C39 H39A 109.5 . .
C29 C39 H39B 109.5 . .
H39A C39 H39B 109.5 . .
C29 C39 H39C 109.5 . .
H39A C39 H39C 109.5 . .
H39B C39 H39C 109.5 . .
C30 C40 H40A 109.5 . .
C30 C40 H40B 109.5 . .
H40A C40 H40B 109.5 . .
C30 C40 H40C 109.5 . .
H40A C40 H40C 109.5 . .
H40B C40 H40C 109.5 . .
C41 O1 C44 108.5(5) . .
C41 O1 K2 117.3(4) . .
C44 O1 K2 133.2(3) . .
O1 C41 C42 107.4(5) . .
O1 C41 H41A 110.2 . .
C42 C41 H41A 110.2 . .
O1 C41 H41B 110.2 . .
C42 C41 H41B 110.2 . .
H41A C41 H41B 108.5 . .
C43 C42 C41 105.3(6) . .
C43 C42 H42A 110.7 . .
C41 C42 H42A 110.7 . .
C43 C42 H42B 110.7 . .
C41 C42 H42B 110.7 . .
H42A C42 H42B 108.8 . .
C42 C43 C44 105.9(6) . .
C42 C43 H43A 110.6 . .
C44 C43 H43A 110.6 . .
C42 C43 H43B 110.6 . .
C44 C43 H43B 110.6 . .
H43A C43 H43B 108.7 . .
O1 C44 C43 108.2(5) . .
O1 C44 H44A 110.1 . .
C43 C44 H44A 110.1 . .
O1 C44 H44B 110.1 . .
C43 C44 H44B 110.1 . .
H44A C44 H44B 108.4 . .
C45 O2 C48 109.0(5) . .
C45 O2 K1 124.9(4) . 3_454
C48 O2 K1 125.6(4) . 3_454
O2 C45 C46 107.3(5) . .
O2 C45 H45A 110.2 . .
C46 C45 H45A 110.2 . .
O2 C45 H45B 110.2 . .
C46 C45 H45B 110.2 . .
H45A C45 H45B 108.5 . .
C47 C46 C45 103.5(6) . .
C47 C46 H46A 111.1 . .
C45 C46 H46A 111.1 . .
C47 C46 H46B 111.1 . .
C45 C46 H46B 111.1 . .
H46A C46 H46B 109.0 . .
C46 C47 C48 103.1(6) . .
C46 C47 H47A 111.1 . .
C48 C47 H47A 111.1 . .
C46 C47 H47B 111.1 . .
C48 C47 H47B 111.1 . .
H47A C47 H47B 109.1 . .
O2 C48 C47 104.7(6) . .
O2 C48 H48A 110.8 . .
C47 C48 H48A 110.8 . .
O2 C48 H48B 110.8 . .
C47 C48 H48B 110.8 . .
H48A C48 H48B 108.9 . .
C49 O3 C52 108.9(5) . .
C49 O3 K1 117.2(4) . .
C52 O3 K1 132.6(4) . .
O3 C49 C50 107.2(6) . .
O3 C49 H49A 110.3 . .
C50 C49 H49A 110.3 . .
O3 C49 H49B 110.3 . .
C50 C49 H49B 110.3 . .
H49A C49 H49B 108.5 . .
C51 C50 C49 106.8(6) . .
C51 C50 H50A 110.4 . .
C49 C50 H50A 110.4 . .
C51 C50 H50B 110.4 . .
C49 C50 H50B 110.4 . .
H50A C50 H50B 108.6 . .
C50 C51 C52 107.1(6) . .
C50 C51 H51A 110.3 . .
C52 C51 H51A 110.3 . .
C50 C51 H51B 110.3 . .
C52 C51 H51B 110.3 . .
H51A C51 H51B 108.6 . .
O3 C52 C51 107.0(5) . .
O3 C52 H52A 110.3 . .
C51 C52 H52A 110.3 . .
O3 C52 H52B 110.3 . .
C51 C52 H52B 110.3 . .
H52A C52 H52B 108.6 . .
C53 O4 C56 108.1(4) . .
C53 O4 K2 125.0(3) . .
C56 O4 K2 126.3(3) . .
O4 C53 C54 105.5(5) . .
O4 C53 H53A 110.6 . .
C54 C53 H53A 110.6 . .
O4 C53 H53B 110.6 . .
C54 C53 H53B 110.6 . .
H53A C53 H53B 108.8 . .
C55 C54 C53 110.5(6) . .
C55 C54 H54A 109.6 . .
C53 C54 H54A 109.6 . .
C55 C54 H54B 109.6 . .
C53 C54 H54B 109.6 . .
H54A C54 H54B 108.1 . .
C54 C55 C56 107.1(6) . .
C54 C55 H55A 110.3 . .
C56 C55 H55A 110.3 . .
C54 C55 H55B 110.3 . .
C56 C55 H55B 110.3 . .
H55A C55 H55B 108.5 . .
O4 C56 C55 105.0(5) . .
O4 C56 H56A 110.7 . .
C55 C56 H56A 110.7 . .
O4 C56 H56B 110.7 . .
C55 C56 H56B 110.7 . .
H56A C56 H56B 108.8 . .
O2 K1 O3 100.61(12) 3_455 .
O2 K1 C23 122.12(13) 3_455 .
O3 K1 C23 91.87(13) . .
O2 K1 C30 99.25(13) 3_455 4_565
O3 K1 C30 124.96(13) . 4_565
C23 K1 C30 118.70(12) . 4_565
O2 K1 C29 123.75(13) 3_455 4_565
O3 K1 C29 104.65(14) . 4_565
C23 K1 C29 106.45(13) . 4_565
C30 K1 C29 27.12(12) 4_565 4_565
O2 K1 C24 98.36(12) 3_455 .
O3 K1 C24 83.08(12) . .
C23 K1 C24 27.33(12) . .
C30 K1 C24 142.83(12) 4_565 .
C29 K1 C24 133.72(13) 4_565 .
O2 K1 C22 112.76(13) 3_455 .
O3 K1 C22 118.84(12) . .
C23 K1 C22 26.97(12) . .
C30 K1 C22 99.05(12) 4_565 .
C29 K1 C22 97.37(12) 4_565 .
C24 K1 C22 43.82(11) . .
O2 K1 C26 80.13(12) 3_455 4_565
O3 K1 C26 110.64(13) . 4_565
C23 K1 C26 145.62(13) . 4_565
C30 K1 C26 26.92(12) 4_565 4_565
C29 K1 C26 44.03(12) 4_565 4_565
C24 K1 C26 166.27(14) . 4_565
C22 K1 C26 124.13(13) . 4_565
O2 K1 C28 116.86(13) 3_455 4_565
O3 K1 C28 81.84(12) . 4_565
C23 K1 C28 120.82(14) . 4_565
C30 K1 C28 43.57(13) 4_565 4_565
C29 K1 C28 26.36(13) 4_565 4_565
C24 K1 C28 143.62(14) . 4_565
C22 K1 C28 120.58(13) . 4_565
C26 K1 C28 43.08(13) 4_565 4_565
O2 K1 C27 91.04(13) 3_455 4_565
O3 K1 C27 85.55(12) . 4_565
C23 K1 C27 146.55(14) . 4_565
C30 K1 C27 43.30(12) 4_565 4_565
C29 K1 C27 43.17(12) 4_565 4_565
C24 K1 C27 166.40(15) . 4_565
C22 K1 C27 139.77(11) . 4_565
C26 K1 C27 25.98(14) 4_565 4_565
C28 K1 C27 25.83(14) 4_565 4_565
O2 K1 C25 78.69(12) 3_455 .
O3 K1 C25 102.97(12) . .
C23 K1 C25 43.48(13) . .
C30 K1 C25 131.15(13) 4_565 .
C29 K1 C25 139.46(12) 4_565 .
C24 K1 C25 25.81(11) . .
C22 K1 C25 42.76(11) . .
C26 K1 C25 142.92(14) 4_565 .
C28 K1 C25 162.95(13) 4_565 .
C27 K1 C25 167.64(14) 4_565 .
O2 K1 C21 86.76(13) 3_455 .
O3 K1 C21 125.74(12) . .
C23 K1 C21 43.53(11) . .
C30 K1 C21 106.14(13) 4_565 .
C29 K1 C21 115.29(13) 4_565 .
C24 K1 C21 42.79(12) . .
C22 K1 C21 26.06(12) . .
C26 K1 C21 123.56(13) 4_565 .
C28 K1 C21 141.39(14) 4_565 .
C27 K1 C21 148.51(13) 4_565 .
C25 K1 C21 25.59(11) . .
O4 K2 O1 100.45(11) . .
O4 K2 C2 123.46(12) . .
O1 K2 C2 102.82(13) . .
O4 K2 C1 99.81(13) . .
O1 K2 C1 124.30(13) . .
C2 K2 C1 27.25(12) . .
O4 K2 C8 123.90(12) . 4_565
O1 K2 C8 91.04(13) . 4_565
C2 K2 C8 106.44(13) . 4_565
C1 K2 C8 118.07(13) . 4_565
O4 K2 C10 100.26(12) . 4_565
O1 K2 C10 82.75(12) . 4_565
C2 K2 C10 133.21(13) . 4_565
C1 K2 C10 142.14(13) . 4_565
C8 K2 C10 26.89(12) 4_565 4_565
O4 K2 C7 115.26(13) . 4_565
O1 K2 C7 117.83(13) . 4_565
C2 K2 C7 97.61(11) . 4_565
C1 K2 C7 98.59(11) . 4_565
C8 K2 C7 26.82(13) 4_565 4_565
C10 K2 C7 43.65(11) 4_565 4_565
O4 K2 C3 114.71(12) . .
O1 K2 C3 80.48(12) . .
C2 K2 C3 26.58(13) . .
C1 K2 C3 43.98(13) . .
C8 K2 C3 121.33(14) 4_565 .
C10 K2 C3 143.33(14) 4_565 .
C7 K2 C3 121.23(13) 4_565 .
O4 K2 C5 79.79(12) . .
O1 K2 C5 111.56(12) . .
C2 K2 C5 43.75(13) . .
C1 K2 C5 26.58(12) . .
C8 K2 C5 144.65(12) 4_565 .
C10 K2 C5 165.54(13) 4_565 .
C7 K2 C5 123.18(12) 4_565 .
C3 K2 C5 43.17(12) . .
O4 K2 C9 80.65(12) . 4_565
O1 K2 C9 103.08(12) . 4_565
C2 K2 C9 139.96(13) . 4_565
C1 K2 C9 131.19(13) . 4_565
C8 K2 C9 43.36(13) 4_565 4_565
C10 K2 C9 26.07(11) 4_565 4_565
C7 K2 C9 42.90(11) 4_565 4_565
C3 K2 C9 163.63(13) . 4_565
C5 K2 C9 142.65(14) . 4_565
O4 K2 C6 89.31(12) . 4_565
O1 K2 C6 125.70(11) . 4_565
C2 K2 C6 115.60(13) . 4_565
C1 K2 C6 105.81(13) . 4_565
C8 K2 C6 43.35(10) 4_565 4_565
C10 K2 C6 43.01(12) 4_565 4_565
C7 K2 C6 25.99(12) 4_565 4_565
C3 K2 C6 141.98(13) . 4_565
C5 K2 C6 122.75(13) . 4_565
C9 K2 C6 25.91(11) 4_565 4_565
O4 K2 C4 88.91(12) . .
O1 K2 C4 86.11(12) . .
C2 K2 C4 43.02(12) . .
C1 K2 C4 43.20(12) . .
C8 K2 C4 146.95(13) 4_565 .
C10 K2 C4 166.68(15) 4_565 .
C7 K2 C4 139.59(10) 4_565 .
C3 K2 C4 25.85(14) . .
C5 K2 C4 25.94(13) . .
C9 K2 C4 167.14(15) 4_565 .
C6 K2 C4 147.87(13) 4_565 .

loop_
_geom_bond_atom_site_label_1
_geom_bond_atom_site_label_2
_geom_bond_distance
_geom_bond_site_symmetry_2
Mn1 C2 2.062(4) .
Mn1 C8 2.069(4) .
Mn1 C10 2.069(5) .
Mn1 C9 2.069(5) .
Mn1 C7 2.070(3) .
Mn1 C1 2.072(4) .
Mn1 C6 2.073(4) .
Mn1 C5 2.077(5) .
Mn1 C4 2.078(4) .
Mn1 C3 2.079(5) .
C1 C2 1.435(6) .
C1 C5 1.439(6) .
C1 C11 1.499(7) .
C1 K2 3.048(5) .
C2 C3 1.433(7) .
C2 C12 1.513(7) .
C2 K2 3.045(5) .
C3 C4 1.436(8) .
C3 C13 1.505(8) .
C3 K2 3.167(5) .
C4 C5 1.444(8) .
C4 C14 1.506(6) .
C4 K2 3.245(4) .
C5 C15 1.490(7) .
C5 K2 3.183(4) .
C6 C7 1.429(7) .
C6 C9 1.436(6) .
C6 C16 1.514(7) .
C6 K2 3.211(5) 4_465
C7 C8 1.443(7) .
C7 C17 1.501(5) .
C7 K2 3.136(4) 4_465
C8 C10 1.441(6) .
C8 C18 1.495(7) .
C8 K2 3.081(4) 4_465
C9 C10 1.426(6) .
C9 C20 1.511(7) .
C9 K2 3.197(5) 4_465
C10 C19 1.509(7) .
C10 K2 3.115(4) 4_465
C11 H11A 0.9600 .
C11 H11B 0.9600 .
C11 H11C 0.9600 .
C12 H12A 0.9600 .
C12 H12B 0.9600 .
C12 H12C 0.9600 .
C13 H13A 0.9600 .
C13 H13B 0.9600 .
C13 H13C 0.9600 .
C14 H14A 0.9600 .
C14 H14B 0.9600 .
C14 H14C 0.9600 .
C15 H15A 0.9600 .
C15 H15B 0.9600 .
C15 H15C 0.9600 .
C16 H16A 0.9600 .
C16 H16B 0.9600 .
C16 H16C 0.9600 .
C17 H17A 0.9600 .
C17 H17B 0.9600 .
C17 H17C 0.9600 .
C18 H18A 0.9600 .
C18 H18B 0.9600 .
C18 H18C 0.9600 .
C19 H19A 0.9600 .
C19 H19B 0.9600 .
C19 H19C 0.9600 .
C20 H20A 0.9600 .
C20 H20B 0.9600 .
C20 H20C 0.9600 .
Mn2 C30 2.053(5) .
Mn2 C22 2.065(3) .
Mn2 C23 2.067(5) .
Mn2 C26 2.067(5) .
Mn2 C24 2.070(4) .
Mn2 C27 2.070(4) .
Mn2 C28 2.071(5) .
Mn2 C29 2.074(4) .
Mn2 C25 2.079(4) .
Mn2 C21 2.084(5) .
C21 C25 1.446(6) .
C21 C22 1.447(7) .
C21 C31 1.497(7) .
C21 K1 3.268(5) .
C22 C23 1.435(7) .
C22 C32 1.504(6) .
C22 K1 3.117(4) .
C23 C24 1.449(6) .
C23 C33 1.504(7) .
C23 K1 3.020(5) .
C24 C25 1.429(6) .
C24 C34 1.506(6) .
C24 K1 3.103(4) .
C25 C35 1.508(6) .
C25 K1 3.260(4) .
C26 C27 1.428(8) .
C26 C30 1.441(7) .
C26 C36 1.500(7) .
C26 K1 3.130(4) 4_465
C27 C28 1.431(7) .
C27 C37 1.507(7) .
C27 K1 3.213(4) 4_465
C28 C29 1.431(7) .
C28 C38 1.498(8) .
C28 K1 3.187(5) 4_465
C29 C30 1.436(7) .
C29 C39 1.501(7) .
C29 K1 3.071(5) 4_465
C30 C40 1.504(7) .
C30 K1 3.054(5) 4_465
C31 H31A 0.9600 .
C31 H31B 0.9600 .
C31 H31C 0.9600 .
C32 H32A 0.9600 .
C32 H32B 0.9600 .
C32 H32C 0.9600 .
C33 H33A 0.9600 .
C33 H33B 0.9600 .
C33 H33C 0.9600 .
C34 H34A 0.9600 .
C34 H34B 0.9600 .
C34 H34C 0.9600 .
C35 H35A 0.9600 .
C35 H35B 0.9600 .
C35 H35C 0.9600 .
C36 H36A 0.9600 .
C36 H36B 0.9600 .
C36 H36C 0.9600 .
C37 H37A 0.9600 .
C37 H37B 0.9600 .
C37 H37C 0.9600 .
C38 H38A 0.9600 .
C38 H38B 0.9600 .
C38 H38C 0.9600 .
C39 H39A 0.9600 .
C39 H39B 0.9600 .
C39 H39C 0.9600 .
C40 H40A 0.9600 .
C40 H40B 0.9600 .
C40 H40C 0.9600 .
O1 C41 1.418(7) .
O1 C44 1.439(7) .
O1 K2 2.777(4) .
C41 C42 1.487(10) .
C41 H41A 0.9700 .
C41 H41B 0.9700 .
C42 C43 1.472(10) .
C42 H42A 0.9700 .
C42 H42B 0.9700 .
C43 C44 1.473(9) .
C43 H43A 0.9700 .
C43 H43B 0.9700 .
C44 H44A 0.9700 .
C44 H44B 0.9700 .
O2 C45 1.429(8) .
O2 C48 1.430(8) .
O2 K1 2.722(4) 3_454
C45 C46 1.498(9) .
C45 H45A 0.9700 .
C45 H45B 0.9700 .
C46 C47 1.464(10) .
C46 H46A 0.9700 .
C46 H46B 0.9700 .
C47 C48 1.527(10) .
C47 H47A 0.9700 .
C47 H47B 0.9700 .
C48 H48A 0.9700 .
C48 H48B 0.9700 .
O3 C49 1.425(7) .
O3 C52 1.435(7) .
O3 K1 2.765(4) .
C49 C50 1.478(10) .
C49 H49A 0.9700 .
C49 H49B 0.9700 .
C50 C51 1.437(10) .
C50 H50A 0.9700 .
C50 H50B 0.9700 .
C51 C52 1.494(9) .
C51 H51A 0.9700 .
C51 H51B 0.9700 .
C52 H52A 0.9700 .
C52 H52B 0.9700 .
O4 C53 1.439(7) .
O4 C56 1.468(7) .
O4 K2 2.736(4) .
C53 C54 1.489(9) .
C53 H53A 0.9700 .
C53 H53B 0.9700 .
C54 C55 1.384(10) .
C54 H54A 0.9700 .
C54 H54B 0.9700 .
C55 C56 1.519(9) .
C55 H55A 0.9700 .
C55 H55B 0.9700 .
C56 H56A 0.9700 .
C56 H56B 0.9700 .
K1 O2 2.722(4) 3_455
K1 C30 3.054(5) 4_565
K1 C29 3.071(5) 4_565
K1 C26 3.130(4) 4_565
K1 C28 3.187(5) 4_565
K1 C27 3.213(4) 4_565
K2 C8 3.081(4) 4_565
K2 C10 3.115(4) 4_565
K2 C7 3.136(4) 4_565
K2 C9 3.197(5) 4_565
K2 C6 3.211(5) 4_565

loop_
_geom_torsion_atom_site_label_1
_geom_torsion_atom_site_label_2
_geom_torsion_atom_site_label_3
_geom_torsion_atom_site_label_4
_geom_torsion
_geom_torsion_site_symmetry_1
_geom_torsion_site_symmetry_4
C5 C1 C2 C3 -0.7(6) . .
C11 C1 C2 C3 176.0(4) . .
Mn1 C1 C2 C3 -60.1(3) . .
K2 C1 C2 C3 76.0(3) . .
C5 C1 C2 C12 -176.8(4) . .
C11 C1 C2 C12 -0.1(9) . .
Mn1 C1 C2 C12 123.8(5) . .
K2 C1 C2 C12 -100.1(5) . .
C5 C1 C2 Mn1 59.4(3) . .
C11 C1 C2 Mn1 -123.9(5) . .
K2 C1 C2 Mn1 136.09(13) . .
C5 C1 C2 K2 -76.7(3) . .
C11 C1 C2 K2 100.0(5) . .
Mn1 C1 C2 K2 -136.09(13) . .
C1 C2 C3 C4 0.5(5) . .
C12 C2 C3 C4 176.6(4) . .
Mn1 C2 C3 C4 -59.4(3) . .
K2 C2 C3 C4 73.0(3) . .
C1 C2 C3 C13 -177.1(4) . .
C12 C2 C3 C13 -0.9(8) . .
Mn1 C2 C3 C13 123.0(5) . .
K2 C2 C3 C13 -104.5(4) . .
C1 C2 C3 Mn1 59.9(3) . .
C12 C2 C3 Mn1 -123.9(5) . .
K2 C2 C3 Mn1 132.43(17) . .
C1 C2 C3 K2 -72.6(4) . .
C12 C2 C3 K2 103.6(4) . .
Mn1 C2 C3 K2 -132.43(17) . .
C2 C3 C4 C5 -0.1(4) . .
C13 C3 C4 C5 177.5(4) . .
Mn1 C3 C4 C5 -59.1(3) . .
K2 C3 C4 C5 67.3(3) . .
C2 C3 C4 C14 -175.9(4) . .
C13 C3 C4 C14 1.7(7) . .
Mn1 C3 C4 C14 125.1(4) . .
K2 C3 C4 C14 -108.5(4) . .
C2 C3 C4 Mn1 59.0(3) . .
C13 C3 C4 Mn1 -123.5(5) . .
K2 C3 C4 Mn1 126.37(16) . .
C2 C3 C4 K2 -67.4(3) . .
C13 C3 C4 K2 110.2(4) . .
Mn1 C3 C4 K2 -126.37(16) . .
C2 C1 C5 C4 0.6(5) . .
C11 C1 C5 C4 -176.2(4) . .
Mn1 C1 C5 C4 59.7(3) . .
K2 C1 C5 C4 -72.0(3) . .
C2 C1 C5 C15 177.4(4) . .
C11 C1 C5 C15 0.6(7) . .
Mn1 C1 C5 C15 -123.5(5) . .
K2 C1 C5 C15 104.8(4) . .
C2 C1 C5 Mn1 -59.0(3) . .
C11 C1 C5 Mn1 124.1(5) . .
K2 C1 C5 Mn1 -131.71(18) . .
C2 C1 C5 K2 72.7(4) . .
C11 C1 C5 K2 -104.2(4) . .
Mn1 C1 C5 K2 131.71(18) . .
C3 C4 C5 C1 -0.4(4) . .
C14 C4 C5 C1 175.6(4) . .
Mn1 C4 C5 C1 -59.5(3) . .
K2 C4 C5 C1 66.6(3) . .
C3 C4 C5 C15 -177.2(4) . .
C14 C4 C5 C15 -1.3(6) . .
Mn1 C4 C5 C15 123.6(4) . .
K2 C4 C5 C15 -110.3(4) . .
C3 C4 C5 Mn1 59.2(3) . .
C14 C4 C5 Mn1 -124.9(4) . .
K2 C4 C5 Mn1 126.10(14) . .
C3 C4 C5 K2 -66.9(3) . .
C14 C4 C5 K2 109.0(4) . .
Mn1 C4 C5 K2 -126.10(14) . .
C9 C6 C7 C8 0.1(4) . .
C16 C6 C7 C8 176.7(4) . .
Mn1 C6 C7 C8 -59.2(2) . .
K2 C6 C7 C8 69.8(2) 4_465 .
C9 C6 C7 C17 -179.0(4) . .
C16 C6 C7 C17 -2.4(6) . .
Mn1 C6 C7 C17 121.7(4) . .
K2 C6 C7 C17 -109.3(4) 4_465 .
C9 C6 C7 Mn1 59.3(3) . .
C16 C6 C7 Mn1 -124.1(4) . .
K2 C6 C7 Mn1 129.00(14) 4_465 .
C9 C6 C7 K2 -69.7(3) . 4_465
C16 C6 C7 K2 106.9(4) . 4_465
Mn1 C6 C7 K2 -129.00(14) . 4_465
C6 C7 C8 C10 -0.2(4) . .
C17 C7 C8 C10 178.8(4) . .
Mn1 C7 C8 C10 -59.7(3) . .
K2 C7 C8 C10 73.3(3) 4_465 .
C6 C7 C8 C18 -175.7(5) . .
C17 C7 C8 C18 3.4(7) . .
Mn1 C7 C8 C18 124.8(4) . .
K2 C7 C8 C18 -102.1(4) 4_465 .
C6 C7 C8 Mn1 59.4(2) . .
C17 C7 C8 Mn1 -121.5(4) . .
K2 C7 C8 Mn1 133.01(14) 4_465 .
C6 C7 C8 K2 -73.6(3) . 4_465
C17 C7 C8 K2 105.5(4) . 4_465
Mn1 C7 C8 K2 -133.01(14) . 4_465
C7 C6 C9 C10 0.0(5) . .
C16 C6 C9 C10 -176.5(4) . .
Mn1 C6 C9 C10 59.5(4) . .
K2 C6 C9 C10 -68.0(3) 4_465 .
C7 C6 C9 C20 177.7(4) . .
C16 C6 C9 C20 1.2(7) . .
Mn1 C6 C9 C20 -122.9(5) . .
K2 C6 C9 C20 109.7(5) 4_465 .
C7 C6 C9 Mn1 -59.4(3) . .
C16 C6 C9 Mn1 124.1(4) . .
K2 C6 C9 Mn1 -127.45(16) 4_465 .
C7 C6 C9 K2 68.0(3) . 4_465
C16 C6 C9 K2 -108.5(4) . 4_465
Mn1 C6 C9 K2 127.45(16) . 4_465
C6 C9 C10 C8 -0.2(6) . .
C20 C9 C10 C8 -177.9(4) . .
Mn1 C9 C10 C8 59.3(3) . .
K2 C9 C10 C8 -70.8(3) 4_465 .
C6 C9 C10 C19 177.1(4) . .
C20 C9 C10 C19 -0.7(8) . .
Mn1 C9 C10 C19 -123.5(4) . .
K2 C9 C10 C19 106.5(4) 4_465 .
C6 C9 C10 Mn1 -59.4(3) . .
C20 C9 C10 Mn1 122.8(5) . .
K2 C9 C10 Mn1 -130.05(12) 4_465 .
C6 C9 C10 K2 70.6(3) . 4_465
C20 C9 C10 K2 -107.2(4) . 4_465
Mn1 C9 C10 K2 130.05(12) . 4_465
C7 C8 C10 C9 0.3(5) . .
C18 C8 C10 C9 175.8(4) . .
Mn1 C8 C10 C9 -59.4(4) . .
K2 C8 C10 C9 74.2(3) 4_465 .
C7 C8 C10 C19 -176.9(4) . .
C18 C8 C10 C19 -1.4(7) . .
Mn1 C8 C10 C19 123.4(4) . .
K2 C8 C10 C19 -103.0(4) 4_465 .
C7 C8 C10 Mn1 59.7(3) . .
C18 C8 C10 Mn1 -124.8(4) . .
K2 C8 C10 Mn1 133.61(17) 4_465 .
C7 C8 C10 K2 -73.9(3) . 4_465
C18 C8 C10 K2 101.6(4) . 4_465
Mn1 C8 C10 K2 -133.61(17) . 4_465
C25 C21 C22 C23 -0.1(4) . .
C31 C21 C22 C23 175.5(5) . .
Mn2 C21 C22 C23 -59.3(3) . .
K1 C21 C22 C23 69.0(3) . .
C25 C21 C22 C32 -178.9(4) . .
C31 C21 C22 C32 -3.2(7) . .
Mn2 C21 C22 C32 122.0(4) . .
K1 C21 C22 C32 -109.8(4) . .
C25 C21 C22 Mn2 59.2(3) . .
C31 C21 C22 Mn2 -125.1(5) . .
K1 C21 C22 Mn2 128.27(14) . .
C25 C21 C22 K1 -69.1(3) . .
C31 C21 C22 K1 106.6(4) . .
Mn2 C21 C22 K1 -128.27(14) . .
C21 C22 C23 C24 -0.1(4) . .
C32 C22 C23 C24 178.6(4) . .
Mn2 C22 C23 C24 -59.7(3) . .
K1 C22 C23 C24 75.8(3) . .
C21 C22 C23 C33 -175.9(5) . .
C32 C22 C23 C33 2.9(7) . .
Mn2 C22 C23 C33 124.5(5) . .
K1 C22 C23 C33 -100.0(5) . .
C21 C22 C23 Mn2 59.6(3) . .
C32 C22 C23 Mn2 -121.6(4) . .
K1 C22 C23 Mn2 135.50(16) . .
C21 C22 C23 K1 -75.9(3) . .
C32 C22 C23 K1 102.9(4) . .
Mn2 C22 C23 K1 -135.50(15) . .
C22 C23 C24 C25 0.3(5) . .
C33 C23 C24 C25 176.1(5) . .
Mn2 C23 C24 C25 -59.4(4) . .
K1 C23 C24 C25 76.6(4) . .
C22 C23 C24 C34 -177.4(4) . .
C33 C23 C24 C34 -1.6(7) . .
Mn2 C23 C24 C34 122.9(4) . .
K1 C23 C24 C34 -101.1(4) . .
C22 C23 C24 Mn2 59.7(3) . .
C33 C23 C24 Mn2 -124.4(5) . .
K1 C23 C24 Mn2 136.05(16) . .
C22 C23 C24 K1 -76.3(3) . .
C33 C23 C24 K1 99.5(5) . .
Mn2 C23 C24 K1 -136.05(16) . .
C23 C24 C25 C21 -0.4(6) . .
C34 C24 C25 C21 177.3(4) . .
Mn2 C24 C25 C21 -59.3(3) . .
K1 C24 C25 C21 69.2(3) . .
C23 C24 C25 C35 -178.3(4) . .
C34 C24 C25 C35 -0.5(8) . .
Mn2 C24 C25 C35 122.8(5) . .
K1 C24 C25 C35 -108.6(4) . .
C23 C24 C25 Mn2 58.9(3) . .
C34 C24 C25 Mn2 -123.4(5) . .
K1 C24 C25 Mn2 128.57(12) . .
C23 C24 C25 K1 -69.6(3) . .
C34 C24 C25 K1 108.1(5) . .
Mn2 C24 C25 K1 -128.57(12) . .
C22 C21 C25 C24 0.3(5) . .
C31 C21 C25 C24 -175.3(4) . .
Mn2 C21 C25 C24 59.1(3) . .
K1 C21 C25 C24 -64.9(3) . .
C22 C21 C25 C35 178.2(4) . .
C31 C21 C25 C35 2.5(7) . .
Mn2 C21 C25 C35 -123.1(5) . .
K1 C21 C25 C35 113.0(4) . .
C22 C21 C25 Mn2 -58.8(3) . .
C31 C21 C25 Mn2 125.5(5) . .
K1 C21 C25 Mn2 -123.98(15) . .
C22 C21 C25 K1 65.2(3) . .
C31 C21 C25 K1 -110.5(4) . .
Mn2 C21 C25 K1 123.98(15) . .
C30 C26 C27 C28 0.4(4) . .
C36 C26 C27 C28 -179.1(4) . .
Mn2 C26 C27 C28 59.2(3) . .
K1 C26 C27 C28 -68.8(3) 4_465 .
C30 C26 C27 C37 176.1(4) . .
C36 C26 C27 C37 -3.4(7) . .
Mn2 C26 C27 C37 -125.0(4) . .
K1 C26 C27 C37 106.9(4) 4_465 .
C30 C26 C27 Mn2 -58.9(3) . .
C36 C26 C27 Mn2 121.6(4) . .
K1 C26 C27 Mn2 -128.04(15) 4_465 .
C30 C26 C27 K1 69.2(3) . 4_465
C36 C26 C27 K1 -110.3(4) . 4_465
Mn2 C26 C27 K1 128.04(15) . 4_465
C26 C27 C28 C29 0.5(5) . .
C37 C27 C28 C29 -175.1(4) . .
Mn2 C27 C28 C29 59.7(3) . .
K1 C27 C28 C29 -66.7(3) 4_465 .
C26 C27 C28 C38 176.0(5) . .
C37 C27 C28 C38 0.4(7) . .
Mn2 C27 C28 C38 -124.8(5) . .
K1 C27 C28 C38 108.8(5) 4_465 .
C26 C27 C28 Mn2 -59.2(3) . .
C37 C27 C28 Mn2 125.2(4) . .
K1 C27 C28 Mn2 -126.42(16) 4_465 .
C26 C27 C28 K1 67.2(3) . 4_465
C37 C27 C28 K1 -108.4(4) . 4_465
Mn2 C27 C28 K1 126.42(16) . 4_465
C27 C28 C29 C30 -1.2(6) . .
C38 C28 C29 C30 -176.8(5) . .
Mn2 C28 C29 C30 58.4(4) . .
K1 C28 C29 C30 -71.9(4) 4_465 .
C27 C28 C29 C39 177.4(4) . .
C38 C28 C29 C39 1.8(8) . .
Mn2 C28 C29 C39 -123.0(5) . .
K1 C28 C29 C39 106.7(5) 4_465 .
C27 C28 C29 Mn2 -59.6(3) . .
C38 C28 C29 Mn2 124.8(5) . .
K1 C28 C29 Mn2 -130.26(17) 4_465 .
C27 C28 C29 K1 70.7(3) . 4_465
C38 C28 C29 K1 -104.9(5) . 4_465
Mn2 C28 C29 K1 130.26(17) . 4_465
C28 C29 C30 C26 1.5(6) . .
C39 C29 C30 C26 -177.1(4) . .
Mn2 C29 C30 C26 60.4(3) . .
K1 C29 C30 C26 -74.3(3) 4_465 .
C28 C29 C30 C40 175.9(4) . .
C39 C29 C30 C40 -2.7(9) . .
Mn2 C29 C30 C40 -125.3(5) . .
K1 C29 C30 C40 100.1(5) 4_465 .
C28 C29 C30 Mn2 -58.9(3) . .
C39 C29 C30 Mn2 122.5(5) . .
K1 C29 C30 Mn2 -134.67(15) 4_465 .
C28 C29 C30 K1 75.8(4) . 4_465
C39 C29 C30 K1 -102.8(5) . 4_465
Mn2 C29 C30 K1 134.67(15) . 4_465
C27 C26 C30 C29 -1.1(5) . .
C36 C26 C30 C29 178.4(4) . .
Mn2 C26 C30 C29 -60.6(4) . .
K1 C26 C30 C29 72.7(4) 4_465 .
C27 C26 C30 C40 -175.6(4) . .
C36 C26 C30 C40 3.9(7) . .
Mn2 C26 C30 C40 124.9(5) . .
K1 C26 C30 C40 -101.8(4) 4_465 .
C27 C26 C30 Mn2 59.4(3) . .
C36 C26 C30 Mn2 -121.1(4) . .
K1 C26 C30 Mn2 133.24(18) 4_465 .
C27 C26 C30 K1 -73.8(3) . 4_465
C36 C26 C30 K1 105.7(4) . 4_465
Mn2 C26 C30 K1 -133.24(18) . 4_465
C44 O1 C41 C42 15.3(8) . .
K2 O1 C41 C42 -154.8(5) . .
O1 C41 C42 C43 -21.9(10) . .
C41 C42 C43 C44 19.9(10) . .
C41 O1 C44 C43 -2.6(7) . .
K2 O1 C44 C43 165.2(4) . .
C42 C43 C44 O1 -11.2(8) . .
C48 O2 C45 C46 -3.9(7) . .
K1 O2 C45 C46 167.8(4) 3_454 .
O2 C45 C46 C47 24.5(7) . .
C45 C46 C47 C48 -34.1(9) . .
C45 O2 C48 C47 -17.6(9) . .
K1 O2 C48 C47 170.9(5) 3_454 .
C46 C47 C48 O2 32.5(10) . .
C52 O3 C49 C50 -15.1(9) . .
K1 O3 C49 C50 153.9(5) . .
O3 C49 C50 C51 17.8(10) . .
C49 C50 C51 C52 -13.5(10) . .
C49 O3 C52 C51 6.7(8) . .
K1 O3 C52 C51 -160.0(5) . .
C50 C51 C52 O3 4.5(9) . .
C56 O4 C53 C54 18.4(8) . .
K2 O4 C53 C54 -169.6(6) . .
O4 C53 C54 C55 -10.0(12) . .
C53 C54 C55 C56 -2.1(13) . .
C53 O4 C56 C55 -19.6(7) . .
K2 O4 C56 C55 168.5(4) . .
C54 C55 C56 O4 13.2(10) . .
